data_2241110
loop_
_publ_author_name
'Ahamed, P. Kaleel'
'Srinivasan, N.'
'Ranjith Kumar, R.'
'Krishnakumar, R. V.'

_publ_section_title
;
 Crystal structure of
 2-hydroxy-2-(2-oxocycloheptyl)-2,3-dihydro-1<i>H</i>-indene-1,3-dione
;
_journal_coeditor_code XU5867
_journal_issue 10
_journal_name_full 'Acta Crystallographica Section E'
_journal_page_first o715
_journal_page_last o716
_journal_paper_doi 10.1107/S2056989015016126
_journal_volume 71
_journal_year 2015
_chemical_formula_iupac 'C16 H16 O4'
_chemical_formula_moiety 'C16 H16 O4'
_chemical_formula_sum 'C16 H16 O4'
_chemical_formula_weight 272.29
_chemical_name_systematic
;
2-Hydroxy-2-(2-oxocycloheptyl)-2,3-dihydro-1<i>H</i>-indene-1,3-dione
;
_space_group_crystal_system orthorhombic
_space_group_IT_number 61
_space_group_name_Hall '-P 2ac 2ab'
_space_group_name_H-M_alt 'P b c a'
_symmetry_space_group_name_Hall '-P 2ac 2ab'
_symmetry_space_group_name_H-M 'P b c a'
_atom_sites_solution_hydrogens geom
_audit_creation_method SHELXL-2013
_cell_angle_alpha 90
_cell_angle_beta 90
_cell_angle_gamma 90
_cell_formula_units_Z 8
_cell_length_a 7.4131(5)
_cell_length_b 18.8596(13)
_cell_length_c 19.0166(13)
_cell_measurement_reflns_used 7469
_cell_measurement_temperature 294(2)
_cell_measurement_theta_max 27.785
_cell_measurement_theta_min 2.411
_cell_volume 2658.7(3)
_computing_cell_refinement
;
SAINT (Bruker, 2009)
;
_computing_data_collection
;
APEX2 (Bruker, 2009)
;
_computing_data_reduction
;
SAINT (Bruker, 2009)
;
_computing_molecular_graphics
;
PLATON (Spek, 2009)
;
_computing_publication_material
;
publCIF (Westrip, 2010)
;
_computing_structure_refinement
;
SHELXL2014 (Sheldrick, 2015)
;
_computing_structure_solution
;
SHELXS2013 (Sheldrick, 2008)
;
_diffrn_ambient_temperature 294(2)
_diffrn_measured_fraction_theta_full 1.000
_diffrn_measured_fraction_theta_max 0.997
_diffrn_measurement_device_type 'Bruker SMART APEXII CCD'
_diffrn_measurement_method '\f and \w scans'
_diffrn_radiation_type MoK\a
_diffrn_radiation_wavelength 0.71073
_diffrn_reflns_av_R_equivalents 0.0203
_diffrn_reflns_limit_h_max 9
_diffrn_reflns_limit_h_min -9
_diffrn_reflns_limit_k_max 24
_diffrn_reflns_limit_k_min -24
_diffrn_reflns_limit_l_max 25
_diffrn_reflns_limit_l_min -24
_diffrn_reflns_number 28734
_diffrn_reflns_theta_full 25.000
_diffrn_reflns_theta_max 27.982
_diffrn_reflns_theta_min 2.160
_exptl_absorpt_coefficient_mu 0.097
_exptl_absorpt_correction_T_max 0.986
_exptl_absorpt_correction_T_min 0.978
_exptl_absorpt_correction_type multi-scan
_exptl_absorpt_process_details
;
(<i>SADABS</i>; Bruker, 2009)
;
_exptl_crystal_colour colourless
_exptl_crystal_density_diffrn 1.361
_exptl_crystal_density_meas 1.35
_exptl_crystal_density_method 'floatation method'
_exptl_crystal_description needle
_exptl_crystal_F_000 1152
_exptl_crystal_size_max 0.30
_exptl_crystal_size_mid 0.23
_exptl_crystal_size_min 0.18
_refine_diff_density_max 0.329
_refine_diff_density_min -0.199
_refine_ls_extinction_method none
_refine_ls_goodness_of_fit_ref 1.033
_refine_ls_hydrogen_treatment mixed
_refine_ls_matrix_type full
_refine_ls_number_parameters 185
_refine_ls_number_reflns 3191
_refine_ls_number_restraints 0
_refine_ls_restrained_S_all 1.033
_refine_ls_R_factor_all 0.0491
_refine_ls_R_factor_gt 0.0451
_refine_ls_shift/su_max 0.000
_refine_ls_shift/su_mean 0.000
_refine_ls_structure_factor_coef Fsqd
_refine_ls_weighting_details 'w=1/[\s^2^(Fo^2^)+(0.0599P)^2^+0.7812P] where P=(Fo^2^+2Fc^2^)/3'
_refine_ls_weighting_scheme calc
_refine_ls_wR_factor_gt 0.1156
_refine_ls_wR_factor_ref 0.1192
_reflns_number_gt 2849
_reflns_number_total 3191
_reflns_threshold_expression I>2\s(I)
_cod_data_source_file xu5867sup1.cif
_cod_data_source_block I
_cod_database_code 2241110
_shelx_space_group_comment
;
The symmetry employed for this shelxl refinement is uniquely defined
by the following loop, which should always be used as a source of
symmetry information in preference to the above space-group names.
They are only intended as comments.
;
_shelxl_version_number .2013

loop_
_symmetry_equiv_pos_as_xyz
'x, y, z'
'-x+1/2, -y, z+1/2'
'-x, y+1/2, -z+1/2'
'x+1/2, -y+1/2, -z'
'-x, -y, -z'
'x-1/2, y, -z-1/2'
'x, -y-1/2, z-1/2'
'-x-1/2, y-1/2, z'

loop_
_atom_site_type_symbol
_atom_site_label
_atom_site_fract_x
_atom_site_fract_y
_atom_site_fract_z
_atom_site_U_iso_or_equiv
_atom_site_adp_type
_atom_site_calc_flag
_atom_site_occupancy
O O1 1.03172(15) 0.08184(7) 0.44453(5) 0.0593(3) Uani d 1
O O2 0.56285(14) 0.19613(6) 0.45415(5) 0.0525(3) Uani d 1
O O3 0.60520(16) 0.04223(5) 0.41294(5) 0.0565(3) Uani d 1
O O4 0.93803(17) 0.25552(5) 0.41716(5) 0.0570(3) Uani d 1
C C1 0.68387(16) 0.09552(6) 0.39677(6) 0.0357(3) Uani d 1
C C2 0.73825(16) 0.11650(6) 0.32474(6) 0.0343(3) Uani d 1
C C3 0.70883(18) 0.08049(8) 0.26203(7) 0.0446(3) Uani d 1
H H3 0.6582 0.0354 0.2617 0.053 Uiso calc 1
C C4 0.75714(19) 0.11383(9) 0.20020(7) 0.0509(4) Uani d 1
H H4 0.7383 0.0908 0.1576 0.061 Uiso calc 1
C C5 0.83328(19) 0.18099(9) 0.20053(6) 0.0487(3) Uani d 1
H H5 0.8608 0.2028 0.1580 0.058 Uiso calc 1
C C6 0.86906(18) 0.21611(7) 0.26286(6) 0.0427(3) Uani d 1
H H6 0.9238 0.2605 0.2631 0.051 Uiso calc 1
C C7 0.82010(16) 0.18254(6) 0.32509(6) 0.0335(2) Uani d 1
C C8 0.84477(17) 0.20639(6) 0.39815(6) 0.0355(3) Uani d 1
C C9 0.72848(16) 0.15854(6) 0.44602(6) 0.0334(2) Uani d 1
C C10 0.81939(16) 0.14094(6) 0.51591(6) 0.0343(2) Uani d 1
H H10 0.8396 0.1855 0.5412 0.041 Uiso calc 1
C C11 0.70788(19) 0.09172(7) 0.56410(7) 0.0434(3) Uani d 1
H H11A 0.5807 0.1009 0.5563 0.052 Uiso calc 1
H H11B 0.7312 0.0429 0.5509 0.052 Uiso calc 1
C C12 0.7486(3) 0.10069(9) 0.64220(7) 0.0589(4) Uani d 1
H H12A 0.7260 0.1497 0.6549 0.071 Uiso calc 1
H H12B 0.6645 0.0716 0.6686 0.071 Uiso calc 1
C C13 0.9388(3) 0.08166(10) 0.66515(8) 0.0679(5) Uani d 1
H H13A 0.9607 0.0323 0.6534 0.081 Uiso calc 1
H H13B 0.9459 0.0860 0.7159 0.081 Uiso calc 1
C C14 1.0880(2) 0.12630(9) 0.63284(8) 0.0594(4) Uani d 1
H H14A 1.1938 0.1232 0.6627 0.071 Uiso calc 1
H H14B 1.0494 0.1754 0.6324 0.071 Uiso calc 1
C C15 1.1415(2) 0.10527(8) 0.55851(8) 0.0547(4) Uani d 1
H H15A 1.2401 0.1358 0.5441 0.066 Uiso calc 1
H H15B 1.1886 0.0573 0.5604 0.066 Uiso calc 1
C C16 1.00134(17) 0.10759(6) 0.50196(7) 0.0380(3) Uani d 1
H H2 0.549(3) 0.2103(10) 0.4936(11) 0.070(6) Uiso d 1

loop_
_atom_site_aniso_label
_atom_site_aniso_U_11
_atom_site_aniso_U_22
_atom_site_aniso_U_33
_atom_site_aniso_U_12
_atom_site_aniso_U_13
_atom_site_aniso_U_23
O1 0.0519(6) 0.0860(8) 0.0399(5) 0.0216(5) 0.0051(4) -0.0029(5)
O2 0.0512(6) 0.0737(7) 0.0326(5) 0.0284(5) 0.0016(4) -0.0022(4)
O3 0.0654(7) 0.0510(6) 0.0530(6) -0.0195(5) -0.0038(5) 0.0066(4)
O4 0.0843(8) 0.0484(5) 0.0381(5) -0.0224(5) -0.0097(5) -0.0021(4)
C1 0.0347(6) 0.0388(6) 0.0335(6) 0.0007(4) -0.0020(4) -0.0002(4)
C2 0.0325(5) 0.0405(6) 0.0298(5) 0.0033(4) -0.0018(4) -0.0050(4)
C3 0.0420(7) 0.0523(7) 0.0394(7) 0.0029(5) -0.0053(5) -0.0148(5)
C4 0.0451(7) 0.0768(10) 0.0308(6) 0.0108(7) -0.0049(5) -0.0160(6)
C5 0.0429(7) 0.0771(9) 0.0261(6) 0.0113(6) 0.0019(5) 0.0035(6)
C6 0.0418(6) 0.0535(7) 0.0327(6) 0.0011(5) 0.0009(5) 0.0058(5)
C7 0.0340(5) 0.0403(6) 0.0261(5) 0.0030(4) -0.0009(4) -0.0013(4)
C8 0.0452(6) 0.0337(5) 0.0277(5) 0.0015(5) -0.0028(4) -0.0005(4)
C9 0.0367(6) 0.0376(5) 0.0258(5) 0.0057(4) 0.0017(4) -0.0003(4)
C10 0.0399(6) 0.0372(6) 0.0257(5) 0.0024(5) 0.0003(4) 0.0015(4)
C11 0.0440(7) 0.0514(7) 0.0348(6) -0.0021(5) 0.0044(5) 0.0083(5)
C12 0.0780(11) 0.0668(9) 0.0319(6) -0.0066(8) 0.0087(7) 0.0102(6)
C13 0.0937(13) 0.0668(10) 0.0431(8) -0.0138(9) -0.0193(8) 0.0195(7)
C14 0.0743(10) 0.0544(8) 0.0494(8) -0.0069(7) -0.0244(7) 0.0063(6)
C15 0.0475(8) 0.0568(8) 0.0597(9) 0.0069(6) -0.0157(7) -0.0008(7)
C16 0.0379(6) 0.0400(6) 0.0360(6) 0.0004(5) 0.0017(5) 0.0066(5)

loop_
_atom_type_symbol
_atom_type_description
_atom_type_scat_dispersion_real
_atom_type_scat_dispersion_imag
_atom_type_scat_source
C C 0.0033 0.0016 'International Tables Vol C Tables 4.2.6.8 and 6.1.1.4'
H H 0.0000 0.0000 'International Tables Vol C Tables 4.2.6.8 and 6.1.1.4'
O O 0.0106 0.0060 'International Tables Vol C Tables 4.2.6.8 and 6.1.1.4'

loop_
_geom_angle_atom_site_label_1
_geom_angle_atom_site_label_2
_geom_angle_atom_site_label_3
_geom_angle
C9 O2 H2 112.0(14)
O3 C1 C2 126.28(11)
O3 C1 C9 126.20(11)
C2 C1 C9 107.22(9)
C7 C2 C3 120.82(11)
C7 C2 C1 110.77(9)
C3 C2 C1 128.33(12)
C4 C3 C2 117.88(13)
C4 C3 H3 121.1
C2 C3 H3 121.1
C3 C4 C5 121.17(12)
C3 C4 H4 119.4
C5 C4 H4 119.4
C6 C5 C4 121.29(12)
C6 C5 H5 119.4
C4 C5 H5 119.4
C5 C6 C7 117.47(13)
C5 C6 H6 121.3
C7 C6 H6 121.3
C2 C7 C6 121.30(11)
C2 C7 C8 109.50(10)
C6 C7 C8 129.20(11)
O4 C8 C7 125.90(11)
O4 C8 C9 126.13(10)
C7 C8 C9 107.96(9)
O2 C9 C10 113.19(9)
O2 C9 C8 104.70(9)
C10 C9 C8 113.18(10)
O2 C9 C1 105.26(10)
C10 C9 C1 116.99(9)
C8 C9 C1 102.19(9)
C16 C10 C9 109.36(9)
C16 C10 C11 109.37(9)
C9 C10 C11 114.26(10)
C16 C10 H10 107.9
C9 C10 H10 107.9
C11 C10 H10 107.9
C12 C11 C10 113.91(12)
C12 C11 H11A 108.8
C10 C11 H11A 108.8
C12 C11 H11B 108.8
C10 C11 H11B 108.8
H11A C11 H11B 107.7
C13 C12 C11 115.93(14)
C13 C12 H12A 108.3
C11 C12 H12A 108.3
C13 C12 H12B 108.3
C11 C12 H12B 108.3
H12A C12 H12B 107.4
C12 C13 C14 115.37(13)
C12 C13 H13A 108.4
C14 C13 H13A 108.4
C12 C13 H13B 108.4
C14 C13 H13B 108.4
H13A C13 H13B 107.5
C13 C14 C15 114.90(14)
C13 C14 H14A 108.5
C15 C14 H14A 108.5
C13 C14 H14B 108.5
C15 C14 H14B 108.5
H14A C14 H14B 107.5
C16 C15 C14 118.64(13)
C16 C15 H15A 107.7
C14 C15 H15A 107.7
C16 C15 H15B 107.7
C14 C15 H15B 107.7
H15A C15 H15B 107.1
O1 C16 C15 120.34(12)
O1 C16 C10 119.27(11)
C15 C16 C10 120.38(11)

loop_
_geom_bond_atom_site_label_1
_geom_bond_atom_site_label_2
_geom_bond_distance
O1 C16 1.2163(16)
O2 C9 1.4262(14)
O2 H2 0.80(2)
O3 C1 1.2018(15)
O4 C8 1.2113(15)
C1 C2 1.4818(16)
C1 C9 1.5489(16)
C2 C7 1.3856(17)
C2 C3 1.3894(16)
C3 C4 1.381(2)
C3 H3 0.9300
C4 C5 1.387(2)
C4 H4 0.9300
C5 C6 1.3833(18)
C5 H5 0.9300
C6 C7 1.3904(16)
C6 H6 0.9300
C7 C8 1.4718(15)
C8 C9 1.5448(16)
C9 C10 1.5267(15)
C10 C16 1.5118(17)
C10 C11 1.5442(16)
C10 H10 0.9800
C11 C12 1.5249(18)
C11 H11A 0.9700
C11 H11B 0.9700
C12 C13 1.519(3)
C12 H12A 0.9700
C12 H12B 0.9700
C13 C14 1.520(3)
C13 H13A 0.9700
C13 H13B 0.9700
C14 C15 1.521(2)
C14 H14A 0.9700
C14 H14B 0.9700
C15 C16 1.4961(19)
C15 H15A 0.9700
C15 H15B 0.9700

loop_
_geom_hbond_atom_site_label_D
_geom_hbond_atom_site_label_H
_geom_hbond_atom_site_label_A
_geom_hbond_site_symmetry_A
_geom_hbond_distance_DH
_geom_hbond_distance_HA
_geom_hbond_distance_DA
_geom_hbond_angle_DHA
O2 H2 O4 4_456 0.80(2) 1.99(2) 2.7707(13) 163(2)
C4 H4 O1 6_556 0.93 2.48 3.2758(17) 143.9
C15 H15B O3 5_756 0.97 2.47 3.3998(19) 159.6

loop_
_geom_torsion_atom_site_label_1
_geom_torsion_atom_site_label_2
_geom_torsion_atom_site_label_3
_geom_torsion_atom_site_label_4
_geom_torsion
O3 C1 C2 C7 177.60(13)
C9 C1 C2 C7 3.64(13)
O3 C1 C2 C3 0.9(2)
C9 C1 C2 C3 -173.10(12)
C7 C2 C3 C4 -2.52(19)
C1 C2 C3 C4 173.93(12)
C2 C3 C4 C5 0.3(2)
C3 C4 C5 C6 2.1(2)
C4 C5 C6 C7 -2.2(2)
C3 C2 C7 C6 2.51(18)
C1 C2 C7 C6 -174.52(11)
C3 C2 C7 C8 -176.47(11)
C1 C2 C7 C8 6.50(14)
C5 C6 C7 C2 -0.13(18)
C5 C6 C7 C8 178.63(12)
C2 C7 C8 O4 166.80(13)
C6 C7 C8 O4 -12.1(2)
C2 C7 C8 C9 -14.11(13)
C6 C7 C8 C9 167.02(12)
O4 C8 C9 O2 84.79(15)
C7 C8 C9 O2 -94.30(11)
O4 C8 C9 C10 -38.94(17)
C7 C8 C9 C10 141.98(10)
O4 C8 C9 C1 -165.63(13)
C7 C8 C9 C1 15.28(12)
O3 C1 C9 O2 -76.24(15)
C2 C1 C9 O2 97.72(11)
O3 C1 C9 C10 50.41(17)
C2 C1 C9 C10 -135.63(10)
O3 C1 C9 C8 174.60(13)
C2 C1 C9 C8 -11.44(12)
O2 C9 C10 C16 -174.64(10)
C8 C9 C10 C16 -55.70(12)
C1 C9 C10 C16 62.72(13)
O2 C9 C10 C11 62.41(14)
C8 C9 C10 C11 -178.65(10)
C1 C9 C10 C11 -60.24(13)
C16 C10 C11 C12 83.76(14)
C9 C10 C11 C12 -153.30(12)
C10 C11 C12 C13 -63.91(18)
C11 C12 C13 C14 62.5(2)
C12 C13 C14 C15 -79.9(2)
C13 C14 C15 C16 59.78(19)
C14 C15 C16 O1 -169.58(14)
C14 C15 C16 C10 9.5(2)
C9 C10 C16 O1 -19.61(16)
C11 C10 C16 O1 106.21(14)
C9 C10 C16 C15 161.33(12)
C11 C10 C16 C15 -72.85(15)

_cod_database_fobs_code 2241110
